data_4085708
loop_
_publ_author_name
'Beck, Robert'
'Fl\"orke, Ulrich'
'Klein, Hans-Friedrich'

_publ_section_title
;
 Cobalt-Promoted Tandem C(sp2)--H Activation and C--C Coupling of
 Vinyldiphenylphosphine: \s- vs \p-Coordination Modes within
 Cyclometalation
;
_journal_issue 8
_journal_name_full Organometallics
_journal_page_first 1454
_journal_paper_doi 10.1021/om500816t
_journal_volume 34
_journal_year 2015
_chemical_formula_moiety 'C24 H41 Co P4'
_chemical_formula_sum 'C24 H41 Co P4'
_chemical_formula_weight 512.38
_chemical_name_systematic
; 
 (diphenylphosphanyl)propyl-C,P)-tris-
 (trimethylphospane)cobalt 
;
_space_group_IT_number 14
_symmetry_cell_setting monoclinic
_symmetry_space_group_name_Hall '-P 2ybc'
_symmetry_space_group_name_H-M 'P 1 21/c 1'
_atom_sites_solution_hydrogens difmap
_atom_sites_solution_primary direct
_atom_sites_solution_secondary difmap
_audit_creation_method SHELXL-97
_cell_angle_alpha 90.00
_cell_angle_beta 101.602(15)
_cell_angle_gamma 90.00
_cell_formula_units_Z 4
_cell_length_a 10.612(2)
_cell_length_b 14.7922(15)
_cell_length_c 18.010(3)
_cell_measurement_reflns_used 29
_cell_measurement_temperature 566(2)
_cell_measurement_theta_max 15.02
_cell_measurement_theta_min 6.53
_cell_volume 2769.4(8)
_computing_cell_refinement 'Bruker XSCANS'
_computing_data_collection 'Bruker XSCANS'
_computing_data_reduction 'Bruker SHELXTL'
_computing_molecular_graphics 'Bruker SHELXTL'
_computing_publication_material 'Bruker SHELXTL'
_computing_structure_refinement 'Bruker SHELXTL'
_computing_structure_solution 'Bruker SHELXTL'
_diffrn_ambient_temperature 566(2)
_diffrn_measured_fraction_theta_full 0.999
_diffrn_measured_fraction_theta_max 0.999
_diffrn_measurement_device 'Bruker P4'
_diffrn_measurement_method '\w scans'
_diffrn_radiation_monochromator graphite
_diffrn_radiation_source 'sealed tube'
_diffrn_radiation_type MoK\a
_diffrn_radiation_wavelength 0.71073
_diffrn_reflns_av_R_equivalents 0.0509
_diffrn_reflns_av_sigmaI/netI 0.0726
_diffrn_reflns_limit_h_max 13
_diffrn_reflns_limit_h_min -13
_diffrn_reflns_limit_k_max 18
_diffrn_reflns_limit_k_min -18
_diffrn_reflns_limit_l_max 23
_diffrn_reflns_limit_l_min -23
_diffrn_reflns_number 12846
_diffrn_reflns_theta_full 27.10
_diffrn_reflns_theta_max 27.10
_diffrn_reflns_theta_min 2.31
_diffrn_standards_decay_% 1
_diffrn_standards_interval_count 397
_diffrn_standards_number 3
_exptl_absorpt_coefficient_mu 0.860
_exptl_absorpt_correction_T_max 0.8469
_exptl_absorpt_correction_T_min 0.7249
_exptl_absorpt_correction_type psi-scan
_exptl_crystal_colour red
_exptl_crystal_density_diffrn 1.229
_exptl_crystal_density_method 'not measured'
_exptl_crystal_description block
_exptl_crystal_F_000 1088
_exptl_crystal_size_max 0.40
_exptl_crystal_size_mid 0.31
_exptl_crystal_size_min 0.20
_refine_diff_density_max 0.265
_refine_diff_density_min -0.235
_refine_diff_density_rms 0.051
_refine_ls_extinction_coef 0.0019(3)
_refine_ls_extinction_expression Fc^*^=kFc[1+0.001xFc^2^\l^3^/sin(2\q)]^-1/4^
_refine_ls_extinction_method SHELXL
_refine_ls_goodness_of_fit_ref 0.997
_refine_ls_hydrogen_treatment constr
_refine_ls_matrix_type full
_refine_ls_number_parameters 272
_refine_ls_number_reflns 6107
_refine_ls_number_restraints 0
_refine_ls_restrained_S_all 0.997
_refine_ls_R_factor_all 0.1107
_refine_ls_R_factor_gt 0.0488
_refine_ls_shift/su_max 0.001
_refine_ls_shift/su_mean 0.000
_refine_ls_structure_factor_coef Fsqd
_refine_ls_weighting_details 'calc w=1/[\s^2^(Fo^2^)+(0.0391P)^2^+0.0411P] where P=(Fo^2^+2Fc^2^)/3'
_refine_ls_weighting_scheme calc
_refine_ls_wR_factor_gt 0.0848
_refine_ls_wR_factor_ref 0.1013
_reflns_number_gt 3442
_reflns_number_total 6107
_reflns_threshold_expression >2sigma(I)
_cod_data_source_file om500816t_si_002.cif
_cod_data_source_block k946
_cod_depositor_comments 'Adding full bibliography for 4085707--4085709.cif.'
_cod_original_sg_symbol_H-M 'P2(1)/c  '
_cod_database_code 4085708

loop_
_symmetry_equiv_pos_as_xyz
'x, y, z'
'-x, y+1/2, -z+1/2'
'-x, -y, -z'
'x, -y-1/2, z-1/2'

loop_
_atom_site_label
_atom_site_type_symbol
_atom_site_fract_x
_atom_site_fract_y
_atom_site_fract_z
_atom_site_U_iso_or_equiv
_atom_site_adp_type
_atom_site_occupancy
_atom_site_symmetry_multiplicity
_atom_site_calc_flag
_atom_site_refinement_flags
Co1 Co 0.74538(4) 0.59763(3) 0.23230(2) 0.04444(14) Uani 1 1 d .
P1 P 0.79274(8) 0.67004(5) 0.33823(5) 0.0450(2) Uani 1 1 d .
P2 P 0.54592(9) 0.59076(7) 0.17252(6) 0.0673(3) Uani 1 1 d .
P3 P 0.88873(10) 0.57657(7) 0.16228(6) 0.0666(3) Uani 1 1 d .
P4 P 0.75217(9) 0.46267(5) 0.28172(5) 0.0517(2) Uani 1 1 d .
C1 C 0.7349(3) 0.7235(2) 0.1943(2) 0.0649(10) Uani 1 1 d .
H1A H 0.7357 0.7325 0.1433 0.078 Uiso 1 1 calc R
C2 C 0.7268(3) 0.7957(2) 0.2362(2) 0.0695(11) Uani 1 1 d .
H2A H 0.7209 0.8529 0.2143 0.083 Uiso 1 1 calc R
C3 C 0.7271(4) 0.7855(2) 0.31873(19) 0.0655(10) Uani 1 1 d .
H3A H 0.6409 0.7903 0.3288 0.079 Uiso 1 1 calc R
H3B H 0.7819 0.8303 0.3486 0.079 Uiso 1 1 calc R
C11 C 0.7361(3) 0.6400(2) 0.42549(18) 0.0496(8) Uani 1 1 d .
C12 C 0.8150(3) 0.6008(2) 0.48756(18) 0.0634(10) Uani 1 1 d .
H12A H 0.9024 0.5945 0.4882 0.076 Uiso 1 1 calc R
C13 C 0.7660(4) 0.5710(3) 0.5486(2) 0.0822(13) Uani 1 1 d .
H13A H 0.8210 0.5441 0.5894 0.099 Uiso 1 1 calc R
C14 C 0.6394(4) 0.5800(3) 0.5504(2) 0.0818(13) Uani 1 1 d .
H14A H 0.6075 0.5597 0.5919 0.098 Uiso 1 1 calc R
C15 C 0.5600(4) 0.6193(3) 0.4906(2) 0.0764(12) Uani 1 1 d .
H15A H 0.4732 0.6263 0.4914 0.092 Uiso 1 1 calc R
C16 C 0.6064(3) 0.6489(3) 0.4286(2) 0.0653(10) Uani 1 1 d .
H16A H 0.5502 0.6753 0.3881 0.078 Uiso 1 1 calc R
C21 C 0.9634(3) 0.6958(2) 0.38113(17) 0.0468(8) Uani 1 1 d .
C22 C 0.9981(4) 0.7600(2) 0.43742(19) 0.0670(10) Uani 1 1 d .
H22A H 0.9343 0.7918 0.4549 0.080 Uiso 1 1 calc R
C23 C 1.1256(4) 0.7777(3) 0.4681(2) 0.0750(11) Uani 1 1 d .
H23A H 1.1470 0.8212 0.5058 0.090 Uiso 1 1 calc R
C24 C 1.2201(4) 0.7317(3) 0.4433(2) 0.0750(12) Uani 1 1 d .
H24A H 1.3059 0.7438 0.4641 0.090 Uiso 1 1 calc R
C25 C 1.1890(4) 0.6675(3) 0.3877(2) 0.0770(12) Uani 1 1 d .
H25A H 1.2534 0.6358 0.3707 0.092 Uiso 1 1 calc R
C26 C 1.0599(3) 0.6503(2) 0.35692(19) 0.0579(9) Uani 1 1 d .
H26A H 1.0390 0.6069 0.3191 0.069 Uiso 1 1 calc R
C31 C 0.4268(4) 0.6431(4) 0.2192(3) 0.175(3) Uani 1 1 d .
H31A H 0.4540 0.7032 0.2349 0.263 Uiso 1 1 calc R
H31B H 0.4184 0.6080 0.2627 0.263 Uiso 1 1 calc R
H31C H 0.3453 0.6456 0.1845 0.263 Uiso 1 1 calc R
C32 C 0.4993(5) 0.6471(4) 0.0803(3) 0.155(3) Uani 1 1 d .
H32A H 0.4129 0.6303 0.0573 0.232 Uiso 1 1 calc R
H32B H 0.5567 0.6290 0.0481 0.232 Uiso 1 1 calc R
H32C H 0.5040 0.7114 0.0873 0.232 Uiso 1 1 calc R
C33 C 0.4594(4) 0.4857(3) 0.1424(3) 0.128(2) Uani 1 1 d .
H33A H 0.3721 0.4995 0.1187 0.193 Uiso 1 1 calc R
H33B H 0.4599 0.4478 0.1857 0.193 Uiso 1 1 calc R
H33C H 0.5006 0.4548 0.1069 0.193 Uiso 1 1 calc R
C41 C 0.8255(5) 0.5545(3) 0.0610(2) 0.1142(18) Uani 1 1 d .
H41A H 0.7718 0.6040 0.0395 0.171 Uiso 1 1 calc R
H41B H 0.7759 0.4998 0.0555 0.171 Uiso 1 1 calc R
H41C H 0.8958 0.5483 0.0351 0.171 Uiso 1 1 calc R
C42 C 0.9946(4) 0.6729(3) 0.1528(3) 0.1069(16) Uani 1 1 d .
H42A H 1.0565 0.6549 0.1235 0.160 Uiso 1 1 calc R
H42B H 1.0385 0.6921 0.2022 0.160 Uiso 1 1 calc R
H42C H 0.9439 0.7220 0.1278 0.160 Uiso 1 1 calc R
C43 C 1.0143(4) 0.4880(3) 0.1774(3) 0.1043(16) Uani 1 1 d .
H43A H 1.0638 0.4920 0.1384 0.156 Uiso 1 1 calc R
H43B H 0.9745 0.4296 0.1757 0.156 Uiso 1 1 calc R
H43C H 1.0698 0.4966 0.2260 0.156 Uiso 1 1 calc R
C51 C 0.8966(4) 0.4294(2) 0.3497(2) 0.0793(12) Uani 1 1 d .
H51A H 0.8847 0.3701 0.3688 0.119 Uiso 1 1 calc R
H51B H 0.9123 0.4718 0.3908 0.119 Uiso 1 1 calc R
H51C H 0.9688 0.4288 0.3250 0.119 Uiso 1 1 calc R
C52 C 0.7360(4) 0.3638(2) 0.2183(2) 0.0830(13) Uani 1 1 d .
H52A H 0.8036 0.3645 0.1900 0.125 Uiso 1 1 calc R
H52B H 0.6542 0.3659 0.1839 0.125 Uiso 1 1 calc R
H52C H 0.7417 0.3094 0.2479 0.125 Uiso 1 1 calc R
C53 C 0.6320(4) 0.4333(2) 0.3381(2) 0.0770(12) Uani 1 1 d .
H53A H 0.6426 0.3712 0.3536 0.116 Uiso 1 1 calc R
H53B H 0.5473 0.4420 0.3080 0.116 Uiso 1 1 calc R
H53C H 0.6432 0.4714 0.3821 0.116 Uiso 1 1 calc R

loop_
_atom_site_aniso_label
_atom_site_aniso_U_11
_atom_site_aniso_U_22
_atom_site_aniso_U_33
_atom_site_aniso_U_23
_atom_site_aniso_U_13
_atom_site_aniso_U_12
Co1 0.0494(3) 0.0369(2) 0.0445(2) 0.0026(2) 0.00367(19) -0.0014(2)
P1 0.0457(5) 0.0376(5) 0.0489(5) -0.0004(4) 0.0030(4) 0.0052(4)
P2 0.0578(6) 0.0629(6) 0.0707(6) -0.0019(5) -0.0122(5) 0.0000(5)
P3 0.0768(7) 0.0693(7) 0.0594(6) -0.0086(5) 0.0271(5) -0.0153(6)
P4 0.0582(5) 0.0365(4) 0.0612(6) 0.0016(4) 0.0140(5) -0.0001(4)
C1 0.085(3) 0.049(2) 0.055(2) 0.0125(18) -0.0002(19) -0.003(2)
C2 0.087(3) 0.0381(19) 0.076(3) 0.0157(19) -0.002(2) 0.008(2)
C3 0.075(3) 0.044(2) 0.072(3) -0.0018(17) 0.002(2) 0.0160(19)
C11 0.048(2) 0.0490(19) 0.051(2) -0.0084(16) 0.0081(16) 0.0003(16)
C12 0.048(2) 0.082(3) 0.059(2) 0.011(2) 0.0086(17) -0.002(2)
C13 0.070(3) 0.112(4) 0.061(3) 0.016(2) 0.004(2) -0.018(3)
C14 0.075(3) 0.116(4) 0.057(2) -0.004(2) 0.021(2) -0.028(3)
C15 0.058(2) 0.099(3) 0.079(3) -0.020(2) 0.030(2) -0.004(2)
C16 0.052(2) 0.077(3) 0.065(2) -0.009(2) 0.0090(19) 0.007(2)
C21 0.0490(19) 0.0440(18) 0.0468(18) 0.0017(15) 0.0087(15) -0.0039(16)
C22 0.063(2) 0.071(3) 0.067(2) -0.019(2) 0.013(2) -0.007(2)
C23 0.079(3) 0.083(3) 0.060(2) -0.016(2) 0.006(2) -0.024(2)
C24 0.050(2) 0.093(3) 0.075(3) -0.003(2) -0.004(2) -0.020(2)
C25 0.052(2) 0.083(3) 0.094(3) -0.014(2) 0.011(2) 0.000(2)
C26 0.056(2) 0.053(2) 0.061(2) -0.0072(18) 0.0045(18) -0.0019(18)
C31 0.055(3) 0.269(8) 0.183(6) -0.106(6) -0.020(3) 0.055(4)
C32 0.138(5) 0.154(5) 0.131(4) 0.064(4) -0.072(4) -0.026(4)
C33 0.098(4) 0.098(4) 0.160(5) -0.008(3) -0.044(3) -0.034(3)
C41 0.137(4) 0.155(5) 0.057(3) -0.026(3) 0.035(3) -0.035(4)
C42 0.118(4) 0.108(4) 0.108(4) -0.006(3) 0.054(3) -0.050(3)
C43 0.091(3) 0.105(4) 0.131(4) -0.025(3) 0.058(3) 0.007(3)
C51 0.082(3) 0.059(2) 0.090(3) 0.019(2) 0.000(2) 0.020(2)
C52 0.112(4) 0.043(2) 0.099(3) -0.014(2) 0.033(3) -0.005(2)
C53 0.092(3) 0.068(3) 0.079(3) 0.006(2) 0.035(2) -0.017(2)

loop_
_atom_type_symbol
_atom_type_description
_atom_type_scat_dispersion_real
_atom_type_scat_dispersion_imag
_atom_type_scat_source
C C 0.0033 0.0016 'International Tables Vol C Tables 4.2.6.8 and 6.1.1.4'
H H 0.0000 0.0000 'International Tables Vol C Tables 4.2.6.8 and 6.1.1.4'
P P 0.1023 0.0942 'International Tables Vol C Tables 4.2.6.8 and 6.1.1.4'
Co Co 0.3494 0.9721 'International Tables Vol C Tables 4.2.6.8 and 6.1.1.4'

loop_
_geom_angle_atom_site_label_1
_geom_angle_atom_site_label_2
_geom_angle_atom_site_label_3
_geom_angle
C1 Co1 P1 79.96(11)
C1 Co1 P2 83.76(11)
P1 Co1 P2 119.42(4)
C1 Co1 P4 175.69(11)
P1 Co1 P4 96.37(4)
P2 Co1 P4 96.21(4)
C1 Co1 P3 86.09(12)
P1 Co1 P3 121.06(4)
P2 Co1 P3 115.39(5)
P4 Co1 P3 97.78(4)
C11 P1 C3 102.06(15)
C11 P1 C21 98.74(14)
C3 P1 C21 100.82(16)
C11 P1 Co1 125.14(11)
C3 P1 Co1 106.18(11)
C21 P1 Co1 120.22(11)
C31 P2 C33 98.3(3)
C31 P2 C32 98.0(3)
C33 P2 C32 95.1(2)
C31 P2 Co1 116.57(15)
C33 P2 Co1 124.51(16)
C32 P2 Co1 119.01(18)
C41 P3 C42 98.8(2)
C41 P3 C43 97.4(2)
C42 P3 C43 97.3(2)
C41 P3 Co1 116.09(16)
C42 P3 Co1 116.81(15)
C43 P3 Co1 125.50(15)
C51 P4 C53 98.56(18)
C51 P4 C52 99.35(17)
C53 P4 C52 99.59(17)
C51 P4 Co1 118.33(13)
C53 P4 Co1 118.22(13)
C52 P4 Co1 118.83(13)
C2 C1 Co1 124.7(3)
C2 C1 H1A 117.7
Co1 C1 H1A 117.7
C1 C2 C3 120.0(3)
C1 C2 H2A 120.0
C3 C2 H2A 120.0
C2 C3 P1 102.0(2)
C2 C3 H3A 111.4
P1 C3 H3A 111.4
C2 C3 H3B 111.4
P1 C3 H3B 111.4
H3A C3 H3B 109.2
C12 C11 C16 116.7(3)
C12 C11 P1 122.8(3)
C16 C11 P1 120.3(3)
C13 C12 C11 121.0(3)
C13 C12 H12A 119.5
C11 C12 H12A 119.5
C14 C13 C12 121.4(4)
C14 C13 H13A 119.3
C12 C13 H13A 119.3
C15 C14 C13 118.8(4)
C15 C14 H14A 120.6
C13 C14 H14A 120.6
C14 C15 C16 120.9(4)
C14 C15 H15A 119.6
C16 C15 H15A 119.6
C15 C16 C11 121.2(4)
C15 C16 H16A 119.4
C11 C16 H16A 119.4
C26 C21 C22 117.7(3)
C26 C21 P1 119.7(2)
C22 C21 P1 122.6(3)
C23 C22 C21 121.2(3)
C23 C22 H22A 119.4
C21 C22 H22A 119.4
C24 C23 C22 120.2(4)
C24 C23 H23A 119.9
C22 C23 H23A 119.9
C23 C24 C25 120.1(4)
C23 C24 H24A 119.9
C25 C24 H24A 119.9
C24 C25 C26 119.3(4)
C24 C25 H25A 120.3
C26 C25 H25A 120.3
C21 C26 C25 121.5(3)
C21 C26 H26A 119.2
C25 C26 H26A 119.2
P2 C31 H31A 109.5
P2 C31 H31B 109.5
H31A C31 H31B 109.5
P2 C31 H31C 109.5
H31A C31 H31C 109.5
H31B C31 H31C 109.5
P2 C32 H32A 109.5
P2 C32 H32B 109.5
H32A C32 H32B 109.5
P2 C32 H32C 109.5
H32A C32 H32C 109.5
H32B C32 H32C 109.5
P2 C33 H33A 109.5
P2 C33 H33B 109.5
H33A C33 H33B 109.5
P2 C33 H33C 109.5
H33A C33 H33C 109.5
H33B C33 H33C 109.5
P3 C41 H41A 109.5
P3 C41 H41B 109.5
H41A C41 H41B 109.5
P3 C41 H41C 109.5
H41A C41 H41C 109.5
H41B C41 H41C 109.5
P3 C42 H42A 109.5
P3 C42 H42B 109.5
H42A C42 H42B 109.5
P3 C42 H42C 109.5
H42A C42 H42C 109.5
H42B C42 H42C 109.5
P3 C43 H43A 109.5
P3 C43 H43B 109.5
H43A C43 H43B 109.5
P3 C43 H43C 109.5
H43A C43 H43C 109.5
H43B C43 H43C 109.5
P4 C51 H51A 109.5
P4 C51 H51B 109.5
H51A C51 H51B 109.5
P4 C51 H51C 109.5
H51A C51 H51C 109.5
H51B C51 H51C 109.5
P4 C52 H52A 109.5
P4 C52 H52B 109.5
H52A C52 H52B 109.5
P4 C52 H52C 109.5
H52A C52 H52C 109.5
H52B C52 H52C 109.5
P4 C53 H53A 109.5
P4 C53 H53B 109.5
H53A C53 H53B 109.5
P4 C53 H53C 109.5
H53A C53 H53C 109.5
H53B C53 H53C 109.5

loop_
_geom_bond_atom_site_label_1
_geom_bond_atom_site_label_2
_geom_bond_distance
Co1 C1 1.980(3)
Co1 P1 2.1573(10)
Co1 P2 2.1756(11)
Co1 P4 2.1810(9)
Co1 P3 2.1848(11)
P1 C11 1.846(3)
P1 C3 1.852(3)
P1 C21 1.859(3)
P2 C31 1.825(5)
P2 C33 1.831(4)
P2 C32 1.835(4)
P3 C41 1.842(4)
P3 C42 1.844(4)
P3 C43 1.849(4)
P4 C51 1.826(3)
P4 C53 1.834(3)
P4 C52 1.843(3)
C1 C2 1.320(4)
C1 H1A 0.9300
C2 C3 1.494(4)
C2 H2A 0.9300
C3 H3A 0.9700
C3 H3B 0.9700
C11 C12 1.382(4)
C11 C16 1.395(4)
C12 C13 1.380(5)
C12 H12A 0.9300
C13 C14 1.358(5)
C13 H13A 0.9300
C14 C15 1.357(5)
C14 H14A 0.9300
C15 C16 1.379(5)
C15 H15A 0.9300
C16 H16A 0.9300
C21 C26 1.368(4)
C21 C22 1.384(4)
C22 C23 1.380(5)
C22 H22A 0.9300
C23 C24 1.359(5)
C23 H23A 0.9300
C24 C25 1.371(5)
C24 H24A 0.9300
C25 C26 1.394(4)
C25 H25A 0.9300
C26 H26A 0.9300
C31 H31A 0.9600
C31 H31B 0.9600
C31 H31C 0.9600
C32 H32A 0.9600
C32 H32B 0.9600
C32 H32C 0.9600
C33 H33A 0.9600
C33 H33B 0.9600
C33 H33C 0.9600
C41 H41A 0.9600
C41 H41B 0.9600
C41 H41C 0.9600
C42 H42A 0.9600
C42 H42B 0.9600
C42 H42C 0.9600
C43 H43A 0.9600
C43 H43B 0.9600
C43 H43C 0.9600
C51 H51A 0.9600
C51 H51B 0.9600
C51 H51C 0.9600
C52 H52A 0.9600
C52 H52B 0.9600
C52 H52C 0.9600
C53 H53A 0.9600
C53 H53B 0.9600
C53 H53C 0.9600

loop_
_geom_torsion_atom_site_label_1
_geom_torsion_atom_site_label_2
_geom_torsion_atom_site_label_3
_geom_torsion_atom_site_label_4
_geom_torsion
C1 Co1 P1 C11 139.88(17)
P2 Co1 P1 C11 62.98(14)
P4 Co1 P1 C11 -37.85(14)
P3 Co1 P1 C11 -140.93(13)
C1 Co1 P1 C3 21.83(17)
P2 Co1 P1 C3 -55.07(14)
P4 Co1 P1 C3 -155.90(13)
P3 Co1 P1 C3 101.02(13)
C1 Co1 P1 C21 -91.44(16)
P2 Co1 P1 C21 -168.34(12)
P4 Co1 P1 C21 90.83(12)
P3 Co1 P1 C21 -12.24(13)
C1 Co1 P2 C31 -77.8(3)
P1 Co1 P2 C31 -3.1(3)
P4 Co1 P2 C31 97.8(3)
P3 Co1 P2 C31 -160.5(3)
C1 Co1 P2 C33 159.5(2)
P1 Co1 P2 C33 -125.7(2)
P4 Co1 P2 C33 -24.8(2)
P3 Co1 P2 C33 76.9(2)
C1 Co1 P2 C32 39.2(3)
P1 Co1 P2 C32 114.0(2)
P4 Co1 P2 C32 -145.1(2)
P3 Co1 P2 C32 -43.4(2)
C1 Co1 P3 C41 -81.7(2)
P1 Co1 P3 C41 -157.46(18)
P2 Co1 P3 C41 -0.47(19)
P4 Co1 P3 C41 100.24(18)
C1 Co1 P3 C42 34.3(2)
P1 Co1 P3 C42 -41.49(18)
P2 Co1 P3 C42 115.50(18)
P4 Co1 P3 C42 -143.79(18)
C1 Co1 P3 C43 156.6(2)
P1 Co1 P3 C43 80.83(19)
P2 Co1 P3 C43 -122.17(19)
P4 Co1 P3 C43 -21.46(19)
C1 Co1 P4 C51 -84.3(14)
P1 Co1 P4 C51 -53.02(15)
P2 Co1 P4 C51 -173.64(15)
P3 Co1 P4 C51 69.60(16)
C1 Co1 P4 C53 34.5(14)
P1 Co1 P4 C53 65.74(15)
P2 Co1 P4 C53 -54.88(15)
P3 Co1 P4 C53 -171.63(15)
C1 Co1 P4 C52 155.2(14)
P1 Co1 P4 C52 -173.52(15)
P2 Co1 P4 C52 65.86(15)
P3 Co1 P4 C52 -50.89(15)
P1 Co1 C1 C2 -16.3(3)
P2 Co1 C1 C2 105.2(3)
P4 Co1 C1 C2 15.3(17)
P3 Co1 C1 C2 -138.8(3)
Co1 C1 C2 C3 0.9(5)
C1 C2 C3 P1 17.8(4)
C11 P1 C3 C2 -158.9(2)
C21 P1 C3 C2 99.7(2)
Co1 P1 C3 C2 -26.4(3)
C3 P1 C11 C12 -134.0(3)
C21 P1 C11 C12 -30.8(3)
Co1 P1 C11 C12 106.1(3)
C3 P1 C11 C16 51.9(3)
C21 P1 C11 C16 155.0(3)
Co1 P1 C11 C16 -68.0(3)
C16 C11 C12 C13 1.0(5)
P1 C11 C12 C13 -173.3(3)
C11 C12 C13 C14 -0.9(6)
C12 C13 C14 C15 0.1(7)
C13 C14 C15 C16 0.5(6)
C14 C15 C16 C11 -0.4(6)
C12 C11 C16 C15 -0.4(5)
P1 C11 C16 C15 174.1(3)
C11 P1 C21 C26 123.3(3)
C3 P1 C21 C26 -132.6(3)
Co1 P1 C21 C26 -16.5(3)
C11 P1 C21 C22 -56.8(3)
C3 P1 C21 C22 47.4(3)
Co1 P1 C21 C22 163.4(2)
C26 C21 C22 C23 0.1(5)
P1 C21 C22 C23 -179.9(3)
C21 C22 C23 C24 -0.1(6)
C22 C23 C24 C25 0.0(6)
C23 C24 C25 C26 0.2(6)
C22 C21 C26 C25 0.2(5)
P1 C21 C26 C25 -179.9(3)
C24 C25 C26 C21 -0.3(6)
